data_4073843
loop_
_publ_author_name
'Vicente, Jos\'e'
'Arcas, Aurelia'
'Fern\'andez-Hern\'andez, Jes\'us M.'
'Aull\'on, Gabriel'
'Bautista, Delia'

_publ_section_title
;
 Acetonyl Platinum(II) Complexes&#x2020;
;
_journal_issue 25
_journal_name_full Organometallics
_journal_page_first 6155
_journal_paper_doi 10.1021/om700665n
_journal_volume 26
_journal_year 2007
_chemical_formula_sum 'C28.5 H29.5 Cl5.5 N3 O Pt'
_chemical_formula_weight 820.12
_chemical_name_systematic
; 
 ? 
;
_space_group_IT_number 15
_symmetry_cell_setting monoclinic
_symmetry_space_group_name_Hall '-C 2yc'
_symmetry_space_group_name_H-M 'C 1 2/c 1'
_atom_sites_solution_hydrogens geom
_atom_sites_solution_primary direct
_atom_sites_solution_secondary difmap
_audit_creation_method SHELXL-97
_cell_angle_alpha 90.00
_cell_angle_beta 92.638(2)
_cell_angle_gamma 90.00
_cell_formula_units_Z 8
_cell_length_a 33.0213(19)
_cell_length_b 15.9116(9)
_cell_length_c 11.9507(7)
_cell_measurement_reflns_used 8913
_cell_measurement_temperature 100(2)
_cell_measurement_theta_max 28.12
_cell_measurement_theta_min 2.24
_cell_volume 6272.5(6)
_computing_cell_refinement 'Bruker SAINT'
_computing_data_collection 'Bruker SMART'
_computing_data_reduction 'Bruker SAINT'
_computing_molecular_graphics 'Bruker SHELXTL'
_computing_publication_material 'Bruker SHELXTL'
_computing_structure_refinement 'SHELXL-97 (Sheldrick, 1997)'
_computing_structure_solution 'SHELXS-97 (Sheldrick, 1990)'
_diffrn_ambient_temperature 100(2)
_diffrn_detector_area_resol_mean 8.26
_diffrn_measured_fraction_theta_full 0.994
_diffrn_measured_fraction_theta_max 0.991
_diffrn_measurement_device_type 'Bruker SMART APEX'
_diffrn_measurement_method \w-scan
_diffrn_radiation_monochromator graphite
_diffrn_radiation_source 'fine-focus sealed tube'
_diffrn_radiation_type MoK\a
_diffrn_radiation_wavelength 0.71073
_diffrn_reflns_av_R_equivalents 0.0287
_diffrn_reflns_av_sigmaI/netI 0.0225
_diffrn_reflns_limit_h_max 42
_diffrn_reflns_limit_h_min -42
_diffrn_reflns_limit_k_max 20
_diffrn_reflns_limit_k_min -20
_diffrn_reflns_limit_l_max 15
_diffrn_reflns_limit_l_min -15
_diffrn_reflns_number 34349
_diffrn_reflns_theta_full 26.00
_diffrn_reflns_theta_max 27.10
_diffrn_reflns_theta_min 2.20
_exptl_absorpt_coefficient_mu 4.970
_exptl_absorpt_correction_T_max 0.6109
_exptl_absorpt_correction_T_min 0.3367
_exptl_absorpt_correction_type multi-scan
_exptl_absorpt_process_details SADABS
_exptl_crystal_colour colourless
_exptl_crystal_density_diffrn 1.737
_exptl_crystal_density_method 'not measured'
_exptl_crystal_description prism
_exptl_crystal_F_000 3208
_exptl_crystal_size_max 0.28
_exptl_crystal_size_mid 0.21
_exptl_crystal_size_min 0.11
_refine_diff_density_max 2.000
_refine_diff_density_min -1.147
_refine_diff_density_rms 0.121
_refine_ls_extinction_method none
_refine_ls_goodness_of_fit_ref 1.058
_refine_ls_hydrogen_treatment 'NH free, methyls rigid, others riding'
_refine_ls_matrix_type full
_refine_ls_number_parameters 380
_refine_ls_number_reflns 6881
_refine_ls_number_restraints 4
_refine_ls_restrained_S_all 1.058
_refine_ls_R_factor_all 0.0271
_refine_ls_R_factor_gt 0.0235
_refine_ls_shift/su_max 0.003
_refine_ls_shift/su_mean 0.000
_refine_ls_structure_factor_coef Fsqd
_refine_ls_weighting_details 'calc w=1/[\s^2^(Fo^2^)+(0.0403P)^2^+2.0665P] where P=(Fo^2^+2Fc^2^)/3'
_refine_ls_weighting_scheme calc
_refine_ls_wR_factor_gt 0.0595
_refine_ls_wR_factor_ref 0.0613
_reflns_number_gt 6228
_reflns_number_total 6881
_reflns_threshold_expression >2sigma(I)
_cod_data_source_file om700665n-file005.cif
_cod_data_source_block jm940bs
_cod_original_sg_symbol_H-M 'C 2/c'
_cod_original_formula_sum 'C28.50 H29.50 Cl5.50 N3 O Pt'
_cod_database_code 4073843

loop_
_symmetry_equiv_pos_as_xyz
'x, y, z'
'-x, y, -z+1/2'
'x+1/2, y+1/2, z'
'-x+1/2, y+1/2, -z+1/2'
'-x, -y, -z'
'x, -y, z-1/2'
'-x+1/2, -y+1/2, -z'
'x+1/2, -y+1/2, z-1/2'

loop_
_atom_site_label
_atom_site_type_symbol
_atom_site_fract_x
_atom_site_fract_y
_atom_site_fract_z
_atom_site_U_iso_or_equiv
_atom_site_adp_type
_atom_site_occupancy
_atom_site_symmetry_multiplicity
_atom_site_calc_flag
_atom_site_refinement_flags
_atom_site_disorder_assembly
_atom_site_disorder_group
Pt1 Pt 0.196873(3) 0.315847(6) 0.516989(7) 0.01426(5) Uani 1 1 d . . .
Cl1 Cl 0.249377(19) 0.41573(4) 0.47854(5) 0.01969(13) Uani 1 1 d . . .
C19 C 0.22687(8) 0.28189(16) 0.6544(2) 0.0167(5) Uani 1 1 d . . .
C29 C 0.16583(8) 0.34900(16) 0.3805(2) 0.0191(5) Uani 1 1 d . . .
O1 O 0.11542(6) 0.27178(11) 0.55570(17) 0.0225(4) Uani 1 1 d . . .
C1 C 0.12646(8) 0.10085(15) 0.6027(2) 0.0170(5) Uani 1 1 d . . .
C2 C 0.12072(8) 0.03275(16) 0.5296(2) 0.0204(5) Uani 1 1 d . . .
C3 C 0.09085(9) -0.02582(17) 0.5520(3) 0.0253(6) Uani 1 1 d . . .
H3 H 0.0869 -0.0732 0.5044 0.030 Uiso 1 1 calc R . .
C4 C 0.06680(9) -0.01574(18) 0.6429(3) 0.0269(6) Uani 1 1 d . . .
H4 H 0.0463 -0.0557 0.6567 0.032 Uiso 1 1 calc R . .
C5 C 0.07259(9) 0.05219(18) 0.7134(2) 0.0247(6) Uani 1 1 d . . .
H5 H 0.0558 0.0588 0.7752 0.030 Uiso 1 1 calc R . .
C6 C 0.10283(8) 0.11155(16) 0.6952(2) 0.0190(5) Uani 1 1 d . . .
C7 C 0.11007(10) 0.18332(16) 0.7768(2) 0.0242(6) Uani 1 1 d . . .
H7A H 0.1393 0.1929 0.7883 0.036 Uiso 1 1 calc R . .
H7B H 0.0985 0.1691 0.8485 0.036 Uiso 1 1 calc R . .
H7C H 0.0971 0.2344 0.7464 0.036 Uiso 1 1 calc R . .
C8 C 0.14525(9) 0.02540(18) 0.4268(2) 0.0261(6) Uani 1 1 d . . .
H8A H 0.1380 -0.0267 0.3869 0.039 Uiso 1 1 calc R . .
H8B H 0.1742 0.0245 0.4491 0.039 Uiso 1 1 calc R . .
H8C H 0.1395 0.0736 0.3775 0.039 Uiso 1 1 calc R . .
N9 N 0.15763(7) 0.16071(14) 0.58039(19) 0.0168(4) Uani 1 1 d . . .
H09 H 0.1796(9) 0.1441(17) 0.571(2) 0.008(7) Uiso 1 1 d . . .
C10 C 0.14976(8) 0.24308(16) 0.5536(2) 0.0174(5) Uani 1 1 d . . .
C11 C 0.26973(8) 0.24523(16) 0.8305(2) 0.0175(5) Uani 1 1 d . . .
C12 C 0.26672(9) 0.16411(17) 0.8758(2) 0.0193(5) Uani 1 1 d . . .
C13 C 0.29210(9) 0.14640(18) 0.9695(2) 0.0207(5) Uani 1 1 d . . .
H13 H 0.2913 0.0923 1.0029 0.025 Uiso 1 1 calc R . .
C14 C 0.31840(9) 0.20661(19) 1.0143(2) 0.0245(6) Uani 1 1 d . . .
H14 H 0.3355 0.1933 1.0779 0.029 Uiso 1 1 calc R . .
C15 C 0.31992(9) 0.28653(19) 0.9670(2) 0.0227(6) Uani 1 1 d . . .
H15 H 0.3379 0.3274 0.9993 0.027 Uiso 1 1 calc R . .
C16 C 0.29564(9) 0.30738(16) 0.8735(2) 0.0202(6) Uani 1 1 d . . .
C17 C 0.23772(9) 0.10029(17) 0.8257(2) 0.0241(6) Uani 1 1 d . . .
H17A H 0.2404 0.0475 0.8677 0.036 Uiso 1 1 calc R . .
H17B H 0.2439 0.0904 0.7473 0.036 Uiso 1 1 calc R . .
H17C H 0.2099 0.1213 0.8293 0.036 Uiso 1 1 calc R . .
C18 C 0.29636(10) 0.39407(17) 0.8227(2) 0.0269(6) Uani 1 1 d . . .
H18A H 0.2944 0.3896 0.7409 0.040 Uiso 1 1 calc R . .
H18B H 0.3218 0.4222 0.8460 0.040 Uiso 1 1 calc R . .
H18C H 0.2734 0.4268 0.8483 0.040 Uiso 1 1 calc R . .
N1 N 0.24487(7) 0.26442(13) 0.73544(18) 0.0175(4) Uani 1 1 d . . .
C21 C 0.12665(8) 0.40133(16) 0.2047(2) 0.0173(5) Uani 1 1 d . . .
C22 C 0.10136(8) 0.34712(18) 0.1425(2) 0.0210(6) Uani 1 1 d . . .
C23 C 0.08318(9) 0.37847(19) 0.0444(2) 0.0259(6) Uani 1 1 d . . .
H23 H 0.0663 0.3431 -0.0017 0.031 Uiso 1 1 calc R . .
C24 C 0.08951(9) 0.46170(19) 0.0129(2) 0.0269(6) Uani 1 1 d . . .
H24 H 0.0769 0.4824 -0.0546 0.032 Uiso 1 1 calc R . .
C25 C 0.11387(9) 0.51432(17) 0.0786(2) 0.0240(6) Uani 1 1 d . . .
H25 H 0.1173 0.5711 0.0566 0.029 Uiso 1 1 calc R . .
C26 C 0.13341(9) 0.48520(17) 0.1767(2) 0.0207(6) Uani 1 1 d . . .
C27 C 0.16007(10) 0.54109(19) 0.2497(2) 0.0306(7) Uani 1 1 d . . .
H27A H 0.1584 0.5989 0.2215 0.046 Uiso 1 1 calc R . .
H27B H 0.1882 0.5214 0.2487 0.046 Uiso 1 1 calc R . .
H27C H 0.1510 0.5395 0.3267 0.046 Uiso 1 1 calc R . .
C28 C 0.09368(9) 0.25795(17) 0.1804(3) 0.0273(6) Uani 1 1 d . . .
H28A H 0.0770 0.2285 0.1228 0.041 Uiso 1 1 calc R . .
H28B H 0.0794 0.2590 0.2505 0.041 Uiso 1 1 calc R . .
H28C H 0.1196 0.2286 0.1925 0.041 Uiso 1 1 calc R . .
N2 N 0.14719(7) 0.37036(14) 0.30195(18) 0.0190(5) Uani 1 1 d . . .
C98 C 0.0009(2) 0.4207(4) 0.7056(5) 0.0340(14) Uani 0.50 1 d PD A -1
H98 H -0.0039 0.4153 0.6227 0.041 Uiso 0.50 1 calc PR A -1
Cl5 Cl 0.0452(3) 0.3647(5) 0.7448(8) 0.0375(9) Uani 0.50 1 d PD A -1
Cl6 Cl 0.00871(13) 0.52810(10) 0.7380(5) 0.0601(10) Uani 0.50 1 d PD A -1
Cl7 Cl -0.0410(3) 0.3814(5) 0.7702(9) 0.0489(15) Uani 0.50 1 d PD A -1
C99 C 0.03060(9) 0.21292(19) 1.4898(2) 0.0259(6) Uani 1 1 d . . .
H99 H 0.0565 0.2172 1.5363 0.031 Uiso 1 1 calc R . .
Cl2 Cl 0.03623(3) 0.13377(5) 1.38907(7) 0.03541(18) Uani 1 1 d . . .
Cl3 Cl 0.02125(3) 0.31087(5) 1.42427(8) 0.03720(19) Uani 1 1 d . . .
Cl4 Cl -0.00886(3) 0.18813(5) 1.57893(8) 0.0391(2) Uani 1 1 d . . .

loop_
_atom_site_aniso_label
_atom_site_aniso_U_11
_atom_site_aniso_U_22
_atom_site_aniso_U_33
_atom_site_aniso_U_23
_atom_site_aniso_U_13
_atom_site_aniso_U_12
Pt1 0.01615(7) 0.01432(6) 0.01223(6) 0.00021(3) -0.00016(4) -0.00123(3)
Cl1 0.0204(3) 0.0181(3) 0.0208(3) 0.0000(2) 0.0032(2) -0.0030(2)
C19 0.0164(13) 0.0154(12) 0.0185(13) -0.0009(10) 0.0023(10) -0.0022(10)
C29 0.0216(14) 0.0173(12) 0.0190(14) -0.0016(10) 0.0065(11) -0.0035(11)
O1 0.0179(10) 0.0188(9) 0.0307(11) 0.0048(8) -0.0010(8) -0.0011(8)
C1 0.0175(13) 0.0157(12) 0.0175(13) 0.0033(10) -0.0031(10) -0.0007(10)
C2 0.0191(13) 0.0186(13) 0.0230(14) 0.0006(11) -0.0018(11) -0.0004(10)
C3 0.0276(15) 0.0197(13) 0.0283(15) -0.0021(11) -0.0040(12) -0.0053(12)
C4 0.0226(15) 0.0264(14) 0.0316(16) 0.0078(12) -0.0014(12) -0.0103(12)
C5 0.0223(14) 0.0290(15) 0.0231(14) 0.0078(12) 0.0034(11) 0.0001(12)
C6 0.0202(13) 0.0196(13) 0.0170(13) 0.0031(10) -0.0026(10) 0.0009(11)
C7 0.0277(16) 0.0250(15) 0.0200(14) -0.0015(11) 0.0022(12) 0.0006(11)
C8 0.0254(15) 0.0278(14) 0.0255(15) -0.0083(12) 0.0043(12) -0.0045(12)
N9 0.0147(12) 0.0163(10) 0.0192(12) 0.0000(9) -0.0006(9) 0.0008(9)
C10 0.0196(13) 0.0182(12) 0.0142(12) -0.0016(10) -0.0009(10) -0.0037(10)
C11 0.0172(13) 0.0225(13) 0.0130(12) -0.0009(10) 0.0016(10) 0.0042(10)
C12 0.0231(14) 0.0220(12) 0.0131(13) -0.0008(10) 0.0046(11) 0.0013(11)
C13 0.0246(14) 0.0216(14) 0.0161(13) 0.0036(10) 0.0028(10) 0.0040(11)
C14 0.0249(15) 0.0354(15) 0.0130(13) 0.0006(12) -0.0021(11) 0.0049(13)
C15 0.0215(14) 0.0297(14) 0.0168(13) -0.0055(11) -0.0002(11) -0.0020(12)
C16 0.0209(15) 0.0221(14) 0.0178(14) -0.0024(10) 0.0037(11) -0.0004(10)
C17 0.0321(16) 0.0215(13) 0.0187(14) 0.0031(11) -0.0006(12) -0.0037(12)
C18 0.0309(16) 0.0240(14) 0.0256(15) 0.0000(12) -0.0011(12) -0.0048(12)
N1 0.0189(11) 0.0185(11) 0.0152(11) -0.0013(9) 0.0025(9) 0.0001(9)
C21 0.0178(13) 0.0232(13) 0.0110(12) 0.0032(10) 0.0010(10) 0.0021(10)
C22 0.0204(14) 0.0221(13) 0.0207(14) -0.0005(11) 0.0029(11) -0.0016(11)
C23 0.0260(16) 0.0295(15) 0.0214(14) -0.0012(12) -0.0055(12) -0.0028(12)
C24 0.0273(15) 0.0343(16) 0.0188(14) 0.0049(12) -0.0035(11) 0.0018(13)
C25 0.0283(15) 0.0224(14) 0.0215(14) 0.0060(11) 0.0036(12) 0.0020(12)
C26 0.0235(14) 0.0224(13) 0.0164(13) -0.0006(10) 0.0028(11) -0.0033(11)
C27 0.0390(18) 0.0296(15) 0.0230(15) 0.0016(12) -0.0023(13) -0.0108(14)
C28 0.0307(17) 0.0221(14) 0.0291(16) 0.0029(12) 0.0013(13) -0.0051(12)
N2 0.0204(12) 0.0231(11) 0.0135(11) 0.0018(9) 0.0016(9) -0.0010(9)
C98 0.049(4) 0.029(3) 0.023(3) -0.003(2) -0.003(3) 0.005(3)
Cl5 0.0322(15) 0.039(2) 0.0406(19) 0.0028(16) -0.0042(12) 0.0025(13)
Cl6 0.087(4) 0.0260(7) 0.067(2) 0.0040(11) 0.000(2) 0.0047(10)
Cl7 0.034(3) 0.057(4) 0.056(3) 0.001(2) 0.008(2) 0.0069(19)
C99 0.0193(14) 0.0294(15) 0.0288(16) 0.0054(12) -0.0008(12) -0.0003(12)
Cl2 0.0384(4) 0.0340(4) 0.0338(4) -0.0027(3) 0.0011(3) -0.0043(3)
Cl3 0.0381(5) 0.0346(4) 0.0393(5) 0.0108(3) 0.0062(4) 0.0079(3)
Cl4 0.0285(4) 0.0521(5) 0.0375(5) 0.0098(3) 0.0092(4) -0.0033(3)

loop_
_atom_type_symbol
_atom_type_description
_atom_type_scat_dispersion_real
_atom_type_scat_dispersion_imag
_atom_type_scat_source
C C 0.0033 0.0016 'International Tables Vol C Tables 4.2.6.8 and 6.1.1.4'
H H 0.0000 0.0000 'International Tables Vol C Tables 4.2.6.8 and 6.1.1.4'
N N 0.0061 0.0033 'International Tables Vol C Tables 4.2.6.8 and 6.1.1.4'
O O 0.0106 0.0060 'International Tables Vol C Tables 4.2.6.8 and 6.1.1.4'
Cl Cl 0.1484 0.1585 'International Tables Vol C Tables 4.2.6.8 and 6.1.1.4'
Pt Pt -1.7033 8.3905 'International Tables Vol C Tables 4.2.6.8 and 6.1.1.4'

loop_
_geom_angle_atom_site_label_1
_geom_angle_atom_site_label_2
_geom_angle_atom_site_label_3
_geom_angle
C19 Pt1 C29 178.87(10)
C19 Pt1 C10 91.45(10)
C29 Pt1 C10 87.47(11)
C19 Pt1 Cl1 90.07(7)
C29 Pt1 Cl1 90.98(8)
C10 Pt1 Cl1 174.04(8)
N1 C19 Pt1 177.9(2)
N2 C29 Pt1 178.1(2)
C6 C1 C2 121.7(2)
C6 C1 N9 119.9(2)
C2 C1 N9 118.4(2)
C3 C2 C1 118.4(3)
C3 C2 C8 121.1(2)
C1 C2 C8 120.4(2)
C4 C3 C2 120.7(3)
C5 C4 C3 120.1(3)
C4 C5 C6 121.0(3)
C1 C6 C5 118.1(2)
C1 C6 C7 121.7(2)
C5 C6 C7 120.1(3)
C10 N9 C1 123.2(2)
O1 C10 N9 121.2(2)
O1 C10 Pt1 121.22(19)
N9 C10 Pt1 117.56(19)
C16 C11 N1 118.1(2)
C16 C11 C12 124.4(2)
N1 C11 C12 117.5(2)
C13 C12 C11 116.4(3)
C13 C12 C17 122.1(2)
C11 C12 C17 121.5(2)
C14 C13 C12 120.9(3)
C13 C14 C15 120.5(3)
C16 C15 C14 121.0(3)
C15 C16 C11 116.8(2)
C15 C16 C18 121.6(3)
C11 C16 C18 121.5(3)
C19 N1 C11 175.4(3)
C22 C21 C26 124.2(2)
C22 C21 N2 118.6(2)
C26 C21 N2 117.2(2)
C23 C22 C21 117.1(3)
C23 C22 C28 121.3(3)
C21 C22 C28 121.7(2)
C22 C23 C24 120.4(3)
C25 C24 C23 120.8(3)
C24 C25 C26 120.8(3)
C25 C26 C21 116.6(2)
C25 C26 C27 121.9(2)
C21 C26 C27 121.5(2)
C29 N2 C21 175.6(3)
Cl7 C98 Cl5 111.7(5)
Cl7 C98 Cl6 111.2(4)
Cl5 C98 Cl6 108.8(5)
Cl2 C99 Cl3 110.53(16)
Cl2 C99 Cl4 110.94(16)
Cl3 C99 Cl4 110.25(16)

loop_
_geom_bond_atom_site_label_1
_geom_bond_atom_site_label_2
_geom_bond_distance
Pt1 C19 1.955(3)
Pt1 C29 1.959(3)
Pt1 C10 2.004(3)
Pt1 Cl1 2.4117(6)
C19 N1 1.147(3)
C29 N2 1.150(3)
O1 C10 1.224(3)
C1 C6 1.392(4)
C1 C2 1.399(4)
C1 N9 1.436(3)
C2 C3 1.392(4)
C2 C8 1.508(4)
C3 C4 1.384(4)
C4 C5 1.378(4)
C5 C6 1.399(4)
C6 C7 1.514(4)
N9 C10 1.371(3)
C11 C16 1.390(4)
C11 N1 1.405(3)
C11 C12 1.405(4)
C12 C13 1.395(4)
C12 C17 1.502(4)
C13 C14 1.384(4)
C14 C15 1.394(4)
C15 C16 1.385(4)
C16 C18 1.508(4)
C21 C22 1.392(4)
C21 C26 1.396(4)
C21 N2 1.407(3)
C22 C23 1.385(4)
C22 C28 1.515(4)
C23 C24 1.395(4)
C24 C25 1.381(4)
C25 C26 1.391(4)
C26 C27 1.502(4)
C98 Cl7 1.734(9)
C98 Cl5 1.756(8)
C98 Cl6 1.768(7)
C99 Cl2 1.758(3)
C99 Cl3 1.765(3)
C99 Cl4 1.765(3)

loop_
_geom_hbond_atom_site_label_D
_geom_hbond_atom_site_label_H
_geom_hbond_atom_site_label_A
_geom_hbond_distance_DH
_geom_hbond_distance_HA
_geom_hbond_distance_DA
_geom_hbond_angle_DHA
_geom_hbond_site_symmetry_A
C7 H7C Cl5 0.98 2.69 3.604(7) 155.4 .
N9 H09 Cl1 0.79(3) 2.62(3) 3.406(3) 175(3) 7_556
C8 H8B Cl1 0.98 2.80 3.729(3) 159.0 7_556
C25 H25 Pt1 0.95 3.24 3.943(3) 132.7 6_565
C27 H27A Pt1 0.98 3.12 3.835(3) 131.3 6_565
C25 H25 O1 0.95 2.50 3.415(3) 161.6 6_565
C99 H99 O1 1.00 2.13 3.023(3) 147.1 1_556
C17 H17A Cl1 0.98 2.80 3.767(3) 169.6 4_546
